data_7709717
loop_
_publ_author_name
'Carrasco, Carlos J.'
'Montilla, Francisco'
'Alvarez Gonz\'alez, Eleuterio'
'Galindo, Agustin'
'P\'erez-Aranda, Mar\'ia'
'Pajuelo, Eloisa'
'Alcudia, Ana'

_publ_section_title
;
 Homochiral imidazolium-based dicarboxylate silver(I) compounds:
 synthesis, characterisation and antimicrobial properties
;
_journal_name_full 'Dalton Transactions'
_journal_paper_doi 10.1039/D1DT04213K
_journal_year 2022
_chemical_absolute_configuration rmad
_chemical_formula_moiety 'C15 H23 Ag N2 O4'
_chemical_formula_sum 'C15 H23 Ag N2 O4'
_chemical_formula_weight 403.22
_space_group_crystal_system monoclinic
_space_group_IT_number 5
_space_group_name_Hall 'C 2y'
_space_group_name_H-M_alt 'C 1 2 1'
_atom_sites_solution_hydrogens geom
_audit_creation_method SHELXL-2018/3
_audit_update_record
;
2022-03-08 deposited with the CCDC.	2022-03-10 downloaded from the CCDC.
;
_cell_angle_alpha 90
_cell_angle_beta 92.298(2)
_cell_angle_gamma 90
_cell_formula_units_Z 4
_cell_length_a 27.9770(19)
_cell_length_b 8.3951(6)
_cell_length_c 7.9560(5)
_cell_measurement_reflns_used 9542
_cell_measurement_temperature 193(2)
_cell_measurement_theta_max 30.53
_cell_measurement_theta_min 3.00
_cell_volume 1867.1(2)
_computing_cell_refinement 'Bruker SAINT'
_computing_data_collection 'Bruker APEX2'
_computing_data_reduction 'Bruker SAINT'
_computing_molecular_graphics 'Bruker SHELXTL'
_computing_publication_material 'Bruker SHELXTL'
_computing_structure_refinement 'SHELXL-2018/3 (Sheldrick, 2018)'
_computing_structure_solution 'SHELXS-97 (Sheldrick 2008)'
_diffrn_ambient_temperature 193(2)
_diffrn_detector_area_resol_mean 7.37
_diffrn_measured_fraction_theta_full 0.966
_diffrn_measured_fraction_theta_max 0.979
_diffrn_measurement_device_type
; 
 Bruker-AXS, D8 QUEST ECO, PHOTON II area detector 
;
_diffrn_measurement_method 'phi and omega scans with narrow frames'
_diffrn_radiation_monochromator graphite
_diffrn_radiation_type MoK\a
_diffrn_radiation_wavelength 0.71073
_diffrn_reflns_av_R_equivalents 0.0364
_diffrn_reflns_av_unetI/netI 0.0401
_diffrn_reflns_Laue_measured_fraction_full 0.966
_diffrn_reflns_Laue_measured_fraction_max 0.979
_diffrn_reflns_limit_h_max 39
_diffrn_reflns_limit_h_min -39
_diffrn_reflns_limit_k_max 12
_diffrn_reflns_limit_k_min -11
_diffrn_reflns_limit_l_max 11
_diffrn_reflns_limit_l_min -11
_diffrn_reflns_number 20310
_diffrn_reflns_point_group_measured_fraction_full 0.957
_diffrn_reflns_point_group_measured_fraction_max 0.972
_diffrn_reflns_theta_full 25.242
_diffrn_reflns_theta_max 30.528
_diffrn_reflns_theta_min 2.915
_diffrn_source 'I\mS microfocus'
_exptl_absorpt_coefficient_mu 1.096
_exptl_absorpt_correction_T_max 0.7461
_exptl_absorpt_correction_T_min 0.5425
_exptl_absorpt_correction_type multi-scan
_exptl_absorpt_process_details
;
program SADABS, Bruker (2001)
;
_exptl_crystal_colour colourless
_exptl_crystal_density_diffrn 1.434
_exptl_crystal_description prism
_exptl_crystal_F_000 824
_exptl_crystal_size_max 0.400
_exptl_crystal_size_mid 0.200
_exptl_crystal_size_min 0.100
_refine_diff_density_max 1.375
_refine_diff_density_min -1.310
_refine_diff_density_rms 0.146
_refine_ls_abs_structure_details
; 
 Flack x determined using 2495 quotients [(I+)-(I-)]/[(I+)+(I-)] 
 (Parsons, Flack and Wagner, Acta Cryst. B69 (2013) 249-259). 
;
_refine_ls_abs_structure_Flack 0.053(8)
_refine_ls_extinction_method none
_refine_ls_goodness_of_fit_ref 1.103
_refine_ls_hydrogen_treatment constr
_refine_ls_matrix_type full
_refine_ls_number_parameters 203
_refine_ls_number_reflns 5554
_refine_ls_number_restraints 13
_refine_ls_restrained_S_all 1.102
_refine_ls_R_factor_all 0.0541
_refine_ls_R_factor_gt 0.0536
_refine_ls_shift/su_max 0.018
_refine_ls_shift/su_mean 0.000
_refine_ls_structure_factor_coef Fsqd
_refine_ls_weighting_details 'w=1/[\s^2^(Fo^2^)+(0.0568P)^2^+10.4492P] where P=(Fo^2^+2Fc^2^)/3'
_refine_ls_weighting_scheme calc
_refine_ls_wR_factor_gt 0.1367
_refine_ls_wR_factor_ref 0.1372
_reflns_Friedel_coverage 0.869
_reflns_Friedel_fraction_full 0.946
_reflns_Friedel_fraction_max 0.963
_reflns_number_gt 5484
_reflns_number_total 5554
_reflns_threshold_expression 'I > 2\s(I)'
_cod_data_source_file d1dt04213k2.cif
_cod_data_source_block Twoe
_cod_original_sg_symbol_H-M 'C 2'
_cod_database_code 7709717
_shelx_shelxl_version_number 2018/3
_shelx_space_group_comment
; 
The symmetry employed for this shelxl refinement is uniquely defined 
by the following loop, which should always be used as a source of 
symmetry information in preference to the above space-group names. 
They are only intended as comments. 
;
_shelx_estimated_absorpt_t_min 0.668
_shelx_estimated_absorpt_t_max 0.898

loop_
_space_group_symop_operation_xyz
'x, y, z'
'-x, y, -z'
'x+1/2, y+1/2, z'
'-x+1/2, y+1/2, -z'

loop_
_atom_site_label
_atom_site_type_symbol
_atom_site_fract_x
_atom_site_fract_y
_atom_site_fract_z
_atom_site_U_iso_or_equiv
_atom_site_adp_type
_atom_site_occupancy
_atom_site_site_symmetry_order
_atom_site_calc_flag
_atom_site_refinement_flags_posn
_atom_site_refinement_flags_adp
_atom_site_refinement_flags_occupancy
_atom_site_disorder_assembly
_atom_site_disorder_group
Ag1 Ag 0.50774(2) 0.95847(6) 0.75398(6) 0.03511(15) Uani 1 1 d . . . . .
O1 O 0.56728(19) 0.9057(5) 0.4570(6) 0.0328(9) Uani 1 1 d . . . . .
O2 O 0.5498(2) 0.7487(7) 0.6722(7) 0.0422(12) Uani 1 1 d . . . . .
O3 O 0.55983(18) 0.0241(5) 0.0253(6) 0.0309(9) Uani 1 1 d . . . . .
O4 O 0.52946(18) 0.1987(6) 0.1971(6) 0.0306(9) Uani 1 1 d . . . . .
N1 N 0.59815(17) 0.6022(5) 0.3176(5) 0.0191(7) Uani 1 1 d . . . . .
N2 N 0.58955(16) 0.4365(6) 0.1106(5) 0.0204(8) Uani 1 1 d . . . . .
C1 C 0.5721(2) 0.7824(8) 0.5409(8) 0.0281(11) Uani 1 1 d . . . . .
C2 C 0.6087(2) 0.6609(7) 0.4922(8) 0.0266(11) Uani 1 1 d . U . . .
H2 H 0.607498 0.568748 0.571575 0.032 Uiso 1 1 calc R U . . .
C3 C 0.6594(2) 0.7338(7) 0.5039(7) 0.0258(10) Uani 1 1 d . . . . .
H3 H 0.660184 0.825779 0.424188 0.031 Uiso 1 1 calc R U . . .
C4 C 0.6978(2) 0.6129(8) 0.4545(11) 0.0360(14) Uani 1 1 d . . . . .
H4A H 0.699015 0.525711 0.538330 0.043 Uiso 1 1 calc R U . . .
H4B H 0.688189 0.565899 0.344190 0.043 Uiso 1 1 calc R U . . .
C5 C 0.7477(3) 0.6835(12) 0.4434(13) 0.0487(19) Uani 1 1 d . . . . .
H5A H 0.745889 0.782174 0.377517 0.073 Uiso 1 1 calc R U . . .
H5B H 0.768471 0.607164 0.388562 0.073 Uiso 1 1 calc R U . . .
H5C H 0.760757 0.706776 0.556819 0.073 Uiso 1 1 calc R U . . .
C6 C 0.6688(3) 0.7973(10) 0.6828(10) 0.0401(16) Uani 1 1 d . . . . .
H6A H 0.665384 0.710401 0.763729 0.060 Uiso 1 1 calc R U . . .
H6B H 0.645806 0.881711 0.705715 0.060 Uiso 1 1 calc R U . . .
H6C H 0.701388 0.840243 0.693401 0.060 Uiso 1 1 calc R U . . .
C7 C 0.55661(19) 0.1594(7) 0.0858(7) 0.0214(9) Uani 1 1 d . . . . .
C8 C 0.5898(2) 0.2871(6) 0.0117(7) 0.0190(10) Uani 1 1 d . U . . .
H8 H 0.576017 0.313623 -0.102720 0.023 Uiso 1 1 calc R U . . .
C9 C 0.6405(2) 0.2265(7) -0.0130(7) 0.0254(10) Uani 1 1 d . . . . .
H9 H 0.637502 0.135706 -0.094058 0.031 Uiso 1 1 calc R U . . .
C10 C 0.6651(2) 0.1591(9) 0.1484(9) 0.0337(13) Uani 1 1 d . . . . .
H10A H 0.676003 0.248625 0.221266 0.040 Uiso 1 1 calc R U . . .
H10B H 0.641456 0.096765 0.210500 0.040 Uiso 1 1 calc R U . . .
C11 C 0.7076(4) 0.0533(14) 0.1128(14) 0.063(3) Uani 1 1 d . . . . .
H11A H 0.697081 -0.034669 0.039191 0.094 Uiso 1 1 calc R U . . .
H11B H 0.721155 0.010312 0.218803 0.094 Uiso 1 1 calc R U . . .
H11C H 0.731942 0.116021 0.057284 0.094 Uiso 1 1 calc R U . . .
C12 C 0.6705(3) 0.3530(10) -0.0970(12) 0.0456(18) Uani 1 1 d . . . . .
H12A H 0.653884 0.388464 -0.201237 0.068 Uiso 1 1 calc R U . . .
H12B H 0.701629 0.307959 -0.123086 0.068 Uiso 1 1 calc R U . . .
H12C H 0.675142 0.443890 -0.020868 0.068 Uiso 1 1 calc R U . . .
C13 C 0.59777(16) 0.4476(7) 0.2769(5) 0.0180(7) Uani 1 1 d . . . . .
H13 H 0.602486 0.361040 0.352683 0.022 Uiso 1 1 calc R U . . .
C14 C 0.5897(2) 0.6923(6) 0.1746(7) 0.0252(10) Uani 1 1 d . . . . .
H14 H 0.587915 0.805194 0.168669 0.030 Uiso 1 1 calc R U . . .
C15 C 0.5843(3) 0.5884(7) 0.0433(7) 0.0243(11) Uani 1 1 d . . . . .
H15 H 0.578118 0.614795 -0.071616 0.029 Uiso 1 1 calc R U . . .

loop_
_atom_site_aniso_label
_atom_site_aniso_U_11
_atom_site_aniso_U_22
_atom_site_aniso_U_33
_atom_site_aniso_U_23
_atom_site_aniso_U_13
_atom_site_aniso_U_12
Ag1 0.0298(2) 0.0355(2) 0.0402(2) -0.0156(2) 0.00271(15) 0.0102(2)
O1 0.040(2) 0.0215(18) 0.037(2) 0.0002(16) 0.0005(19) 0.0093(16)
O2 0.052(3) 0.040(3) 0.036(3) 0.005(2) 0.015(2) 0.005(2)
O3 0.034(2) 0.0172(17) 0.040(2) -0.0007(17) -0.0080(18) -0.0022(16)
O4 0.035(2) 0.030(2) 0.0282(19) 0.0055(16) 0.0076(17) -0.0165(18)
N1 0.025(2) 0.0138(16) 0.0186(17) 0.0014(14) 0.0027(14) 0.0013(15)
N2 0.0247(17) 0.019(2) 0.0177(15) 0.0026(15) 0.0006(13) -0.0010(16)
C1 0.031(3) 0.029(3) 0.024(2) -0.008(2) -0.005(2) 0.005(2)
C2 0.021(2) 0.024(2) 0.035(3) 0.005(2) 0.000(2) 0.001(2)
C3 0.027(3) 0.023(2) 0.027(2) 0.000(2) 0.001(2) 0.001(2)
C4 0.024(3) 0.030(3) 0.054(4) -0.008(3) 0.006(3) 0.004(2)
C5 0.026(3) 0.055(5) 0.066(5) 0.005(4) 0.007(4) -0.001(3)
C6 0.038(4) 0.045(4) 0.037(3) -0.013(3) -0.006(3) -0.004(3)
C7 0.021(2) 0.021(2) 0.022(2) 0.0039(18) -0.0026(17) -0.0049(18)
C8 0.026(3) 0.012(2) 0.019(2) 0.0049(16) 0.0003(18) -0.0030(18)
C9 0.029(3) 0.024(3) 0.023(2) -0.006(2) 0.0083(19) -0.002(2)
C10 0.030(3) 0.036(3) 0.035(3) -0.005(3) -0.003(2) 0.008(3)
C11 0.057(6) 0.070(6) 0.061(5) -0.021(5) -0.008(4) 0.034(5)
C12 0.040(4) 0.047(4) 0.051(4) 0.002(3) 0.024(3) -0.006(3)
C13 0.0231(18) 0.0136(18) 0.0175(16) -0.0016(18) 0.0017(13) 0.001(2)
C14 0.042(3) 0.015(2) 0.019(2) 0.0012(16) -0.001(2) 0.004(2)
C15 0.031(3) 0.019(2) 0.022(2) 0.0043(19) -0.001(2) 0.002(2)

loop_
_atom_type_symbol
_atom_type_description
_atom_type_scat_dispersion_real
_atom_type_scat_dispersion_imag
_atom_type_scat_source
C C 0.0033 0.0016 'International Tables Vol C Tables 4.2.6.8 and 6.1.1.4'
H H 0.0000 0.0000 'International Tables Vol C Tables 4.2.6.8 and 6.1.1.4'
Ag Ag -0.8971 1.1015 'International Tables Vol C Tables 4.2.6.8 and 6.1.1.4'
N N 0.0061 0.0033 'International Tables Vol C Tables 4.2.6.8 and 6.1.1.4'
O O 0.0106 0.0060 'International Tables Vol C Tables 4.2.6.8 and 6.1.1.4'

loop_
_geom_angle_atom_site_label_1
_geom_angle_atom_site_label_2
_geom_angle_atom_site_label_3
_geom_angle
_geom_angle_site_symmetry_1
_geom_angle_site_symmetry_3
_geom_angle_publ_flag
O2 Ag1 O4 170.25(19) . 2_666 ?
C1 O2 Ag1 110.3(4) . . ?
C7 O4 Ag1 100.5(4) . 2_646 ?
C13 N1 C14 109.5(4) . . ?
C13 N1 C2 123.0(4) . . ?
C14 N1 C2 127.4(4) . . ?
C13 N2 C15 109.2(5) . . ?
C13 N2 C8 125.5(5) . . ?
C15 N2 C8 125.2(4) . . ?
O1 C1 O2 125.7(6) . . ?
O1 C1 C2 119.3(6) . . ?
O2 C1 C2 115.0(6) . . ?
N1 C2 C1 110.6(5) . . ?
N1 C2 C3 109.5(5) . . ?
C1 C2 C3 110.3(5) . . ?
N1 C2 H2 108.8 . . ?
C1 C2 H2 108.8 . . ?
C3 C2 H2 108.8 . . ?
C6 C3 C4 111.6(6) . . ?
C6 C3 C2 108.5(5) . . ?
C4 C3 C2 111.9(5) . . ?
C6 C3 H3 108.2 . . ?
C4 C3 H3 108.2 . . ?
C2 C3 H3 108.2 . . ?
C5 C4 C3 114.2(6) . . ?
C5 C4 H4A 108.7 . . ?
C3 C4 H4A 108.7 . . ?
C5 C4 H4B 108.7 . . ?
C3 C4 H4B 108.7 . . ?
H4A C4 H4B 107.6 . . ?
C4 C5 H5A 109.5 . . ?
C4 C5 H5B 109.5 . . ?
H5A C5 H5B 109.5 . . ?
C4 C5 H5C 109.5 . . ?
H5A C5 H5C 109.5 . . ?
H5B C5 H5C 109.5 . . ?
C3 C6 H6A 109.5 . . ?
C3 C6 H6B 109.5 . . ?
H6A C6 H6B 109.5 . . ?
C3 C6 H6C 109.5 . . ?
H6A C6 H6C 109.5 . . ?
H6B C6 H6C 109.5 . . ?
O4 C7 O3 125.5(6) . . ?
O4 C7 C8 118.9(5) . . ?
O3 C7 C8 115.6(5) . . ?
N2 C8 C9 112.0(5) . . ?
N2 C8 C7 111.6(4) . . ?
C9 C8 C7 113.1(5) . . ?
N2 C8 H8 106.5 . . ?
C9 C8 H8 106.5 . . ?
C7 C8 H8 106.5 . . ?
C12 C9 C8 110.7(6) . . ?
C12 C9 C10 112.8(6) . . ?
C8 C9 C10 113.6(5) . . ?
C12 C9 H9 106.4 . . ?
C8 C9 H9 106.4 . . ?
C10 C9 H9 106.4 . . ?
C11 C10 C9 112.6(7) . . ?
C11 C10 H10A 109.1 . . ?
C9 C10 H10A 109.1 . . ?
C11 C10 H10B 109.1 . . ?
C9 C10 H10B 109.1 . . ?
H10A C10 H10B 107.8 . . ?
C10 C11 H11A 109.5 . . ?
C10 C11 H11B 109.5 . . ?
H11A C11 H11B 109.5 . . ?
C10 C11 H11C 109.5 . . ?
H11A C11 H11C 109.5 . . ?
H11B C11 H11C 109.5 . . ?
C9 C12 H12A 109.5 . . ?
C9 C12 H12B 109.5 . . ?
H12A C12 H12B 109.5 . . ?
C9 C12 H12C 109.5 . . ?
H12A C12 H12C 109.5 . . ?
H12B C12 H12C 109.5 . . ?
N2 C13 N1 107.8(5) . . ?
N2 C13 H13 126.1 . . ?
N1 C13 H13 126.1 . . ?
C15 C14 N1 106.9(5) . . ?
C15 C14 H14 126.6 . . ?
N1 C14 H14 126.6 . . ?
C14 C15 N2 106.6(5) . . ?
C14 C15 H15 126.7 . . ?
N2 C15 H15 126.7 . . ?

loop_
_geom_bond_atom_site_label_1
_geom_bond_atom_site_label_2
_geom_bond_distance
_geom_bond_site_symmetry_2
_geom_bond_publ_flag
Ag1 O2 2.229(6) . ?
Ag1 O4 2.310(4) 2_666 ?
O1 C1 1.236(8) . ?
O2 C1 1.271(9) . ?
O3 C7 1.238(7) . ?
O4 C7 1.234(7) . ?
N1 C13 1.338(7) . ?
N1 C14 1.378(6) . ?
N1 C2 1.493(8) . ?
N2 C13 1.337(6) . ?
N2 C15 1.388(7) . ?
N2 C8 1.481(7) . ?
C1 C2 1.506(9) . ?
C2 C3 1.544(8) . ?
C2 H2 1.0000 . ?
C3 C6 1.533(9) . ?
C3 C4 1.541(9) . ?
C3 H3 1.0000 . ?
C4 C5 1.522(10) . ?
C4 H4A 0.9900 . ?
C4 H4B 0.9900 . ?
C5 H5A 0.9800 . ?
C5 H5B 0.9800 . ?
C5 H5C 0.9800 . ?
C6 H6A 0.9800 . ?
C6 H6B 0.9800 . ?
C6 H6C 0.9800 . ?
C7 C8 1.551(8) . ?
C8 C9 1.527(9) . ?
C8 H8 1.0000 . ?
C9 C12 1.524(9) . ?
C9 C10 1.539(9) . ?
C9 H9 1.0000 . ?
C10 C11 1.521(11) . ?
C10 H10A 0.9900 . ?
C10 H10B 0.9900 . ?
C11 H11A 0.9800 . ?
C11 H11B 0.9800 . ?
C11 H11C 0.9800 . ?
C12 H12A 0.9800 . ?
C12 H12B 0.9800 . ?
C12 H12C 0.9800 . ?
C13 H13 0.9500 . ?
C14 C15 1.365(8) . ?
C14 H14 0.9500 . ?
C15 H15 0.9500 . ?

loop_
_geom_torsion_atom_site_label_1
_geom_torsion_atom_site_label_2
_geom_torsion_atom_site_label_3
_geom_torsion_atom_site_label_4
_geom_torsion
_geom_torsion_site_symmetry_1
_geom_torsion_site_symmetry_2
_geom_torsion_site_symmetry_3
_geom_torsion_site_symmetry_4
_geom_torsion_publ_flag
Ag1 O2 C1 O1 -8.2(9) . . . . ?
Ag1 O2 C1 C2 169.3(4) . . . . ?
C13 N1 C2 C1 -132.3(6) . . . . ?
C14 N1 C2 C1 50.7(8) . . . . ?
C13 N1 C2 C3 105.9(6) . . . . ?
C14 N1 C2 C3 -71.1(7) . . . . ?
O1 C1 C2 N1 -59.7(8) . . . . ?
O2 C1 C2 N1 122.7(6) . . . . ?
O1 C1 C2 C3 61.6(7) . . . . ?
O2 C1 C2 C3 -116.1(6) . . . . ?
N1 C2 C3 C6 178.5(5) . . . . ?
C1 C2 C3 C6 56.5(7) . . . . ?
N1 C2 C3 C4 -57.9(7) . . . . ?
C1 C2 C3 C4 -179.9(6) . . . . ?
C6 C3 C4 C5 -65.1(9) . . . . ?
C2 C3 C4 C5 173.0(6) . . . . ?
Ag1 O4 C7 O3 0.4(7) 2_646 . . . ?
Ag1 O4 C7 C8 -180.0(4) 2_646 . . . ?
C13 N2 C8 C9 -75.4(6) . . . . ?
C15 N2 C8 C9 99.5(6) . . . . ?
C13 N2 C8 C7 52.7(7) . . . . ?
C15 N2 C8 C7 -132.5(6) . . . . ?
O4 C7 C8 N2 10.0(7) . . . . ?
O3 C7 C8 N2 -170.3(5) . . . . ?
O4 C7 C8 C9 137.4(5) . . . . ?
O3 C7 C8 C9 -42.9(7) . . . . ?
N2 C8 C9 C12 -56.7(7) . . . . ?
C7 C8 C9 C12 176.1(6) . . . . ?
N2 C8 C9 C10 71.4(6) . . . . ?
C7 C8 C9 C10 -55.7(7) . . . . ?
C12 C9 C10 C11 -71.3(9) . . . . ?
C8 C9 C10 C11 161.6(7) . . . . ?
C15 N2 C13 N1 -0.3(6) . . . . ?
C8 N2 C13 N1 175.2(5) . . . . ?
C14 N1 C13 N2 0.4(6) . . . . ?
C2 N1 C13 N2 -177.0(5) . . . . ?
C13 N1 C14 C15 -0.4(7) . . . . ?
C2 N1 C14 C15 176.9(6) . . . . ?
N1 C14 C15 N2 0.1(7) . . . . ?
C13 N2 C15 C14 0.1(7) . . . . ?
C8 N2 C15 C14 -175.4(6) . . . . ?
